data_2230470
loop_
_publ_author_name
'Fun, Hoong-Kun'
'Quah, Ching Kheng'
'Huang, Chengmei'
'Yu, Haitao'

_publ_section_title
;
 Methyl
 4'-benzyl-2,2'-dimethyl-1,3-dioxo-2,3-dihydro-1<i>H</i>,4'<i>H</i>-spiro[isoquinoline-4,5'-oxazole]-4'-carboxylate
;
_journal_coeditor_code RZ2598
_journal_issue 6
_journal_name_full 'Acta Crystallographica Section E'
_journal_page_first o1517
_journal_page_last o1518
_journal_paper_doi 10.1107/S160053681101899X
_journal_volume 67
_journal_year 2011
_chemical_formula_iupac 'C22 H20 N2 O5'
_chemical_formula_moiety 'C22 H20 N2 O5'
_chemical_formula_sum 'C22 H20 N2 O5'
_chemical_formula_weight 392.40
_chemical_name_systematic
'Methyl 4'-benzyl-2,2'-dimethyl-1,3-dioxo-2,3-dihydro-1<i>H</i>,4'<i>H</i>-spiro[isoquinoline-4,5'-oxazole]-4'-carboxylate'
_space_group_IT_number 2
_symmetry_cell_setting triclinic
_symmetry_space_group_name_Hall '-P 1'
_symmetry_space_group_name_H-M 'P -1'
_atom_sites_solution_hydrogens geom
_atom_sites_solution_primary direct
_atom_sites_solution_secondary difmap
_audit_creation_method SHELXL-97
_cell_angle_alpha 100.638(2)
_cell_angle_beta 106.347(2)
_cell_angle_gamma 109.383(2)
_cell_formula_units_Z 2
_cell_length_a 8.6834(7)
_cell_length_b 11.1683(9)
_cell_length_c 11.3085(9)
_cell_measurement_reflns_used 9462
_cell_measurement_temperature 100
_cell_measurement_theta_max 37.52
_cell_measurement_theta_min 2.36
_cell_volume 944.72(13)
_computing_cell_refinement 'SAINT (Bruker, 2009)'
_computing_data_collection 'APEX2 (Bruker, 2009)'
_computing_data_reduction 'SAINT (Bruker, 2009)'
_computing_molecular_graphics 'SHELXTL (Sheldrick, 2008)'
_computing_publication_material 'SHELXTL (Sheldrick, 2008) and PLATON (Spek, 2009)'
_computing_structure_refinement 'SHELXTL (Sheldrick, 2008)'
_computing_structure_solution 'SHELXTL (Sheldrick, 2008)'
_diffrn_ambient_temperature 100
_diffrn_measured_fraction_theta_full 0.985
_diffrn_measured_fraction_theta_max 0.985
_diffrn_measurement_device_type
;
Bruker SMART APEXII DUO CCD area-detector
;
_diffrn_measurement_method '\f and \w'
_diffrn_radiation_monochromator graphite
_diffrn_radiation_source 'fine-focus sealed tube'
_diffrn_radiation_type MoK\a
_diffrn_radiation_wavelength 0.71073
_diffrn_reflns_av_R_equivalents 0.0212
_diffrn_reflns_av_sigmaI/netI 0.0196
_diffrn_reflns_limit_h_max 14
_diffrn_reflns_limit_h_min -14
_diffrn_reflns_limit_k_max 17
_diffrn_reflns_limit_k_min -15
_diffrn_reflns_limit_l_max 18
_diffrn_reflns_limit_l_min -18
_diffrn_reflns_number 32434
_diffrn_reflns_theta_full 35.00
_diffrn_reflns_theta_max 35.00
_diffrn_reflns_theta_min 2.36
_diffrn_standards_number 0
_exptl_absorpt_coefficient_mu 0.099
_exptl_absorpt_correction_T_max 0.9768
_exptl_absorpt_correction_T_min 0.9366
_exptl_absorpt_correction_type multi-scan
_exptl_absorpt_process_details '(<i>SADABS</i>; Bruker, 2009)'
_exptl_crystal_colour colourless
_exptl_crystal_density_diffrn 1.379
_exptl_crystal_density_method 'not measured'
_exptl_crystal_description block
_exptl_crystal_F_000 412
_exptl_crystal_size_max 0.571
_exptl_crystal_size_mid 0.321
_exptl_crystal_size_min 0.238
_refine_diff_density_max 0.524
_refine_diff_density_min -0.284
_refine_ls_extinction_method none
_refine_ls_goodness_of_fit_ref 1.044
_refine_ls_hydrogen_treatment constr
_refine_ls_matrix_type full
_refine_ls_number_parameters 265
_refine_ls_number_reflns 8179
_refine_ls_number_restraints 0
_refine_ls_restrained_S_all 1.044
_refine_ls_R_factor_all 0.0402
_refine_ls_R_factor_gt 0.0365
_refine_ls_shift/su_max 0.001
_refine_ls_shift/su_mean 0.000
_refine_ls_structure_factor_coef Fsqd
_refine_ls_weighting_details 'calc w=1/[\s^2^(Fo^2^)+(0.0618P)^2^+0.1885P] where P=(Fo^2^+2Fc^2^)/3'
_refine_ls_weighting_scheme calc
_refine_ls_wR_factor_gt 0.1048
_refine_ls_wR_factor_ref 0.1092
_reflns_number_gt 7354
_reflns_number_total 8179
_reflns_threshold_expression I>2\s(I)
_cod_data_source_file rz2598.cif
_cod_data_source_block I
_cod_database_code 2230470
_cod_database_fobs_code 2230470

loop_
_symmetry_equiv_pos_as_xyz
'x, y, z'
'-x, -y, -z'

loop_
_atom_site_type_symbol
_atom_site_label
_atom_site_fract_x
_atom_site_fract_y
_atom_site_fract_z
_atom_site_U_iso_or_equiv
_atom_site_adp_type
_atom_site_calc_flag
_atom_site_refinement_flags
_atom_site_occupancy
_atom_site_symmetry_multiplicity
_atom_site_disorder_assembly
_atom_site_disorder_group
O O1 0.42744(6) 0.99506(5) 0.62495(5) 0.01754(9) Uani d . 1 1 . .
O O2 1.02131(7) 1.14156(6) 0.79359(6) 0.02414(11) Uani d . 1 1 . .
O O3 0.38562(6) 0.75687(5) 0.48448(4) 0.01382(8) Uani d . 1 1 . .
O O4 0.79722(6) 0.82611(5) 0.84267(5) 0.01722(9) Uani d . 1 1 . .
O O5 0.66059(8) 0.60673(6) 0.73207(5) 0.02126(10) Uani d . 1 1 . .
N N1 0.72403(7) 1.06714(5) 0.71929(5) 0.01359(9) Uani d . 1 1 . .
N N2 0.34962(7) 0.62897(5) 0.61741(5) 0.01486(9) Uani d . 1 1 . .
C C1 0.55724(8) 0.97088(6) 0.64348(6) 0.01269(10) Uani d . 1 1 . .
C C2 0.87944(8) 1.05358(6) 0.72190(6) 0.01481(10) Uani d . 1 1 . .
C C3 0.86167(8) 0.93183(6) 0.63044(6) 0.01287(10) Uani d . 1 1 . .
C C4 1.01135(8) 0.92673(7) 0.61052(6) 0.01605(11) Uani d . 1 1 . .
H H4A 1.1205 0.9972 0.6568 0.019 Uiso calc R 1 1 . .
C C5 0.99607(9) 0.81563(7) 0.52111(7) 0.01776(11) Uani d . 1 1 . .
H H5A 1.0950 0.8117 0.5070 0.021 Uiso calc R 1 1 . .
C C6 0.83222(9) 0.71001(7) 0.45264(7) 0.01777(11) Uani d . 1 1 . .
H H6A 0.8221 0.6365 0.3918 0.021 Uiso calc R 1 1 . .
C C7 0.68345(8) 0.71352(6) 0.47458(6) 0.01523(10) Uani d . 1 1 . .
H H7A 0.5750 0.6419 0.4299 0.018 Uiso calc R 1 1 . .
C C8 0.69821(7) 0.82499(6) 0.56378(5) 0.01185(9) Uani d . 1 1 . .
C C9 0.54340(7) 0.82960(6) 0.59671(5) 0.01139(9) Uani d . 1 1 . .
C C10 0.50493(7) 0.75045(6) 0.69900(5) 0.01179(9) Uani d . 1 1 . .
C C11 0.46381(8) 0.82409(6) 0.80912(6) 0.01338(10) Uani d . 1 1 . .
H H11A 0.5604 0.9106 0.8561 0.016 Uiso calc R 1 1 . .
H H11B 0.3589 0.8385 0.7715 0.016 Uiso calc R 1 1 . .
C C12 0.43613(8) 0.74497(6) 0.90251(6) 0.01339(10) Uani d . 1 1 . .
C C13 0.27481(9) 0.64000(7) 0.87237(7) 0.02070(13) Uani d . 1 1 . .
H H13A 0.1812 0.6222 0.7971 0.025 Uiso calc R 1 1 . .
C C14 0.25276(12) 0.56155(8) 0.95414(8) 0.02710(16) Uani d . 1 1 . .
H H14A 0.1448 0.4916 0.9328 0.033 Uiso calc R 1 1 . .
C C15 0.39115(13) 0.58721(8) 1.06747(8) 0.02569(15) Uani d . 1 1 . .
H H15A 0.3768 0.5337 1.1210 0.031 Uiso calc R 1 1 . .
C C16 0.55074(11) 0.69343(9) 1.09983(7) 0.02314(14) Uani d . 1 1 . .
H H16A 0.6432 0.7124 1.1762 0.028 Uiso calc R 1 1 . .
C C17 0.57309(9) 0.77188(7) 1.01826(6) 0.01805(11) Uani d . 1 1 . .
H H17A 0.6805 0.8431 1.0411 0.022 Uiso calc R 1 1 . .
C C18 0.29331(8) 0.64261(6) 0.50621(6) 0.01369(10) Uani d . 1 1 . .
C C19 0.13538(8) 0.54771(7) 0.39220(6) 0.01767(11) Uani d . 1 1 . .
H H19A 0.0703 0.4749 0.4165 0.027 Uiso calc R 1 1 . .
H H19B 0.1709 0.5142 0.3247 0.027 Uiso calc R 1 1 . .
H H19C 0.0627 0.5927 0.3616 0.027 Uiso calc R 1 1 . .
C C20 0.65977(8) 0.71589(6) 0.75831(6) 0.01428(10) Uani d . 1 1 . .
C C21 0.95690(10) 0.80855(10) 0.89813(8) 0.02757(16) Uani d . 1 1 . .
H H21A 1.0476 0.8923 0.9566 0.041 Uiso calc R 1 1 . .
H H21B 0.9932 0.7771 0.8302 0.041 Uiso calc R 1 1 . .
H H21C 0.9360 0.7446 0.9443 0.041 Uiso calc R 1 1 . .
C C22 0.73534(9) 1.19379(7) 0.79492(6) 0.01796(11) Uani d . 1 1 . .
H H22A 0.6594 1.2240 0.7407 0.027 Uiso calc R 1 1 . .
H H22B 0.8542 1.2593 0.8272 0.027 Uiso calc R 1 1 . .
H H22C 0.6998 1.1809 0.8663 0.027 Uiso calc R 1 1 . .

loop_
_atom_site_aniso_label
_atom_site_aniso_U_11
_atom_site_aniso_U_22
_atom_site_aniso_U_33
_atom_site_aniso_U_12
_atom_site_aniso_U_13
_atom_site_aniso_U_23
O1 0.01526(19) 0.0181(2) 0.0226(2) 0.00961(17) 0.00716(17) 0.00806(17)
O2 0.0138(2) 0.0238(3) 0.0220(2) 0.00140(18) 0.00273(17) -0.00360(19)
O3 0.01078(17) 0.01457(19) 0.01226(17) 0.00306(14) 0.00146(14) 0.00387(14)
O4 0.01345(19) 0.0230(2) 0.01511(19) 0.00824(17) 0.00345(15) 0.00683(17)
O5 0.0283(3) 0.0210(2) 0.0243(2) 0.0163(2) 0.0132(2) 0.01167(19)
N1 0.0134(2) 0.0122(2) 0.0139(2) 0.00491(16) 0.00435(16) 0.00305(16)
N2 0.0148(2) 0.0125(2) 0.0140(2) 0.00247(17) 0.00536(17) 0.00256(16)
C1 0.0130(2) 0.0130(2) 0.0130(2) 0.00544(18) 0.00502(18) 0.00536(18)
C2 0.0130(2) 0.0161(2) 0.0131(2) 0.00428(19) 0.00430(18) 0.00351(19)
C3 0.0115(2) 0.0142(2) 0.0129(2) 0.00490(18) 0.00465(17) 0.00471(18)
C4 0.0124(2) 0.0181(3) 0.0190(3) 0.0061(2) 0.00679(19) 0.0073(2)
C5 0.0166(2) 0.0195(3) 0.0229(3) 0.0097(2) 0.0110(2) 0.0091(2)
C6 0.0194(3) 0.0168(3) 0.0215(3) 0.0092(2) 0.0113(2) 0.0063(2)
C7 0.0154(2) 0.0143(2) 0.0167(2) 0.00607(19) 0.00724(19) 0.00404(19)
C8 0.0115(2) 0.0131(2) 0.0121(2) 0.00527(18) 0.00493(17) 0.00502(17)
C9 0.0099(2) 0.0121(2) 0.0110(2) 0.00388(17) 0.00275(16) 0.00363(17)
C10 0.0120(2) 0.0119(2) 0.0116(2) 0.00449(17) 0.00453(17) 0.00413(17)
C11 0.0149(2) 0.0137(2) 0.0129(2) 0.00626(19) 0.00623(18) 0.00452(18)
C12 0.0143(2) 0.0141(2) 0.0123(2) 0.00542(19) 0.00596(18) 0.00399(18)
C13 0.0189(3) 0.0198(3) 0.0159(3) 0.0000(2) 0.0070(2) 0.0030(2)
C14 0.0346(4) 0.0170(3) 0.0238(3) 0.0000(3) 0.0162(3) 0.0046(2)
C15 0.0435(4) 0.0207(3) 0.0256(3) 0.0168(3) 0.0223(3) 0.0135(3)
C16 0.0285(3) 0.0333(4) 0.0191(3) 0.0195(3) 0.0126(3) 0.0145(3)
C17 0.0164(2) 0.0244(3) 0.0145(2) 0.0084(2) 0.0062(2) 0.0075(2)
C18 0.0115(2) 0.0130(2) 0.0147(2) 0.00366(18) 0.00504(18) 0.00219(18)
C19 0.0126(2) 0.0172(3) 0.0165(2) 0.0031(2) 0.00291(19) -0.0004(2)
C20 0.0162(2) 0.0179(3) 0.0131(2) 0.0089(2) 0.00716(19) 0.00792(19)
C21 0.0180(3) 0.0424(5) 0.0250(3) 0.0168(3) 0.0040(2) 0.0140(3)
C22 0.0221(3) 0.0137(2) 0.0161(2) 0.0076(2) 0.0056(2) 0.0022(2)

loop_
_atom_type_symbol
_atom_type_description
_atom_type_scat_dispersion_real
_atom_type_scat_dispersion_imag
_atom_type_scat_source
C C 0.0033 0.0016 'International Tables Vol C Tables 4.2.6.8 and 6.1.1.4'
H H 0.0000 0.0000 'International Tables Vol C Tables 4.2.6.8 and 6.1.1.4'
N N 0.0061 0.0033 'International Tables Vol C Tables 4.2.6.8 and 6.1.1.4'
O O 0.0106 0.0060 'International Tables Vol C Tables 4.2.6.8 and 6.1.1.4'

loop_
_geom_angle_atom_site_label_1
_geom_angle_atom_site_label_2
_geom_angle_atom_site_label_3
_geom_angle_site_symmetry_1
_geom_angle_site_symmetry_3
_geom_angle
_geom_angle_publ_flag
C18 O3 C9 . . 106.97(5) ?
C20 O4 C21 . . 115.40(6) ?
C1 N1 C2 . . 124.19(5) ?
C1 N1 C22 . . 116.77(5) ?
C2 N1 C22 . . 118.93(5) ?
C18 N2 C10 . . 107.79(5) ?
O1 C1 N1 . . 122.07(6) ?
O1 C1 C9 . . 121.60(5) ?
N1 C1 C9 . . 116.00(5) ?
O2 C2 N1 . . 120.27(6) ?
O2 C2 C3 . . 122.69(6) ?
N1 C2 C3 . . 116.99(5) ?
C8 C3 C4 . . 120.54(6) ?
C8 C3 C2 . . 120.73(5) ?
C4 C3 C2 . . 118.72(5) ?
C5 C4 C3 . . 119.56(6) ?
C5 C4 H4A . . 120.2 ?
C3 C4 H4A . . 120.2 ?
C4 C5 C6 . . 119.90(6) ?
C4 C5 H5A . . 120.0 ?
C6 C5 H5A . . 120.0 ?
C7 C6 C5 . . 120.63(6) ?
C7 C6 H6A . . 119.7 ?
C5 C6 H6A . . 119.7 ?
C8 C7 C6 . . 119.60(6) ?
C8 C7 H7A . . 120.2 ?
C6 C7 H7A . . 120.2 ?
C7 C8 C3 . . 119.75(5) ?
C7 C8 C9 . . 121.41(5) ?
C3 C8 C9 . . 118.72(5) ?
O3 C9 C8 . . 109.49(5) ?
O3 C9 C1 . . 107.97(5) ?
C8 C9 C1 . . 112.93(5) ?
O3 C9 C10 . . 102.22(4) ?
C8 C9 C10 . . 113.35(5) ?
C1 C9 C10 . . 110.23(4) ?
N2 C10 C20 . . 110.16(5) ?
N2 C10 C11 . . 109.10(5) ?
C20 C10 C11 . . 109.43(5) ?
N2 C10 C9 . . 102.88(4) ?
C20 C10 C9 . . 109.71(4) ?
C11 C10 C9 . . 115.34(5) ?
C12 C11 C10 . . 111.59(5) ?
C12 C11 H11A . . 109.3 ?
C10 C11 H11A . . 109.3 ?
C12 C11 H11B . . 109.3 ?
C10 C11 H11B . . 109.3 ?
H11A C11 H11B . . 108.0 ?
C13 C12 C17 . . 118.43(6) ?
C13 C12 C11 . . 120.52(6) ?
C17 C12 C11 . . 121.01(6) ?
C12 C13 C14 . . 120.55(7) ?
C12 C13 H13A . . 119.7 ?
C14 C13 H13A . . 119.7 ?
C15 C14 C13 . . 120.51(7) ?
C15 C14 H14A . . 119.7 ?
C13 C14 H14A . . 119.7 ?
C16 C15 C14 . . 119.32(7) ?
C16 C15 H15A . . 120.3 ?
C14 C15 H15A . . 120.3 ?
C15 C16 C17 . . 120.25(7) ?
C15 C16 H16A . . 119.9 ?
C17 C16 H16A . . 119.9 ?
C16 C17 C12 . . 120.90(7) ?
C16 C17 H17A . . 119.6 ?
C12 C17 H17A . . 119.6 ?
N2 C18 O3 . . 118.47(5) ?
N2 C18 C19 . . 127.74(6) ?
O3 C18 C19 . . 113.79(5) ?
C18 C19 H19A . . 109.5 ?
C18 C19 H19B . . 109.5 ?
H19A C19 H19B . . 109.5 ?
C18 C19 H19C . . 109.5 ?
H19A C19 H19C . . 109.5 ?
H19B C19 H19C . . 109.5 ?
O5 C20 O4 . . 124.54(6) ?
O5 C20 C10 . . 125.43(6) ?
O4 C20 C10 . . 110.02(5) ?
O4 C21 H21A . . 109.5 ?
O4 C21 H21B . . 109.5 ?
H21A C21 H21B . . 109.5 ?
O4 C21 H21C . . 109.5 ?
H21A C21 H21C . . 109.5 ?
H21B C21 H21C . . 109.5 ?
N1 C22 H22A . . 109.5 ?
N1 C22 H22B . . 109.5 ?
H22A C22 H22B . . 109.5 ?
N1 C22 H22C . . 109.5 ?
H22A C22 H22C . . 109.5 ?
H22B C22 H22C . . 109.5 ?

loop_
_geom_bond_atom_site_label_1
_geom_bond_atom_site_label_2
_geom_bond_site_symmetry_2
_geom_bond_distance
_geom_bond_publ_flag
O1 C1 . 1.2153(7) ?
O2 C2 . 1.2168(8) ?
O3 C18 . 1.3707(8) ?
O3 C9 . 1.4316(7) ?
O4 C20 . 1.3417(8) ?
O4 C21 . 1.4459(9) ?
O5 C20 . 1.2033(8) ?
N1 C1 . 1.3841(8) ?
N1 C2 . 1.3999(8) ?
N1 C22 . 1.4682(8) ?
N2 C18 . 1.2719(8) ?
N2 C10 . 1.4607(8) ?
C1 C9 . 1.5212(8) ?
C2 C3 . 1.4813(9) ?
C3 C8 . 1.3958(8) ?
C3 C4 . 1.3972(9) ?
C4 C5 . 1.3899(10) ?
C4 H4A . 0.9300 ?
C5 C6 . 1.3943(10) ?
C5 H5A . 0.9300 ?
C6 C7 . 1.3936(9) ?
C6 H6A . 0.9300 ?
C7 C8 . 1.3934(9) ?
C7 H7A . 0.9300 ?
C8 C9 . 1.5064(8) ?
C9 C10 . 1.6217(8) ?
C10 C20 . 1.5294(8) ?
C10 C11 . 1.5562(8) ?
C11 C12 . 1.5167(9) ?
C11 H11A . 0.9700 ?
C11 H11B . 0.9700 ?
C12 C13 . 1.3952(9) ?
C12 C17 . 1.3998(9) ?
C13 C14 . 1.3954(11) ?
C13 H13A . 0.9300 ?
C14 C15 . 1.3920(13) ?
C14 H14A . 0.9300 ?
C15 C16 . 1.3873(12) ?
C15 H15A . 0.9300 ?
C16 C17 . 1.3937(10) ?
C16 H16A . 0.9300 ?
C17 H17A . 0.9300 ?
C18 C19 . 1.4839(9) ?
C19 H19A . 0.9600 ?
C19 H19B . 0.9600 ?
C19 H19C . 0.9600 ?
C21 H21A . 0.9600 ?
C21 H21B . 0.9600 ?
C21 H21C . 0.9600 ?
C22 H22A . 0.9600 ?
C22 H22B . 0.9600 ?
C22 H22C . 0.9600 ?

loop_
_geom_hbond_atom_site_label_D
_geom_hbond_atom_site_label_H
_geom_hbond_atom_site_label_A
_geom_hbond_site_symmetry_A
_geom_hbond_distance_DH
_geom_hbond_distance_HA
_geom_hbond_distance_DA
_geom_hbond_angle_DHA
_geom_hbond_publ_flag
C15 H15A O5 2_667 0.93 2.50 3.4311(11) 179 yes
C19 H19B O5 2_666 0.96 2.43 3.2594(11) 145 yes
C22 H22A O3 2_676 0.96 2.53 3.2479(8) 132 yes

loop_
_geom_torsion_atom_site_label_1
_geom_torsion_atom_site_label_2
_geom_torsion_atom_site_label_3
_geom_torsion_atom_site_label_4
_geom_torsion_site_symmetry_1
_geom_torsion_site_symmetry_2
_geom_torsion_site_symmetry_3
_geom_torsion_site_symmetry_4
_geom_torsion
_geom_torsion_publ_flag
C2 N1 C1 O1 . . . . -165.85(6) ?
C22 N1 C1 O1 . . . . 10.31(9) ?
C2 N1 C1 C9 . . . . 20.58(8) ?
C22 N1 C1 C9 . . . . -163.26(5) ?
C1 N1 C2 O2 . . . . -178.23(6) ?
C22 N1 C2 O2 . . . . 5.68(9) ?
C1 N1 C2 C3 . . . . 4.38(9) ?
C22 N1 C2 C3 . . . . -171.70(5) ?
O2 C2 C3 C8 . . . . 170.61(6) ?
N1 C2 C3 C8 . . . . -12.07(9) ?
O2 C2 C3 C4 . . . . -10.41(10) ?
N1 C2 C3 C4 . . . . 166.91(6) ?
C8 C3 C4 C5 . . . . 1.63(9) ?
C2 C3 C4 C5 . . . . -177.35(6) ?
C3 C4 C5 C6 . . . . -0.36(10) ?
C4 C5 C6 C7 . . . . -1.16(10) ?
C5 C6 C7 C8 . . . . 1.40(10) ?
C6 C7 C8 C3 . . . . -0.13(9) ?
C6 C7 C8 C9 . . . . -176.13(6) ?
C4 C3 C8 C7 . . . . -1.38(9) ?
C2 C3 C8 C7 . . . . 177.58(6) ?
C4 C3 C8 C9 . . . . 174.72(5) ?
C2 C3 C8 C9 . . . . -6.31(8) ?
C18 O3 C9 C8 . . . . 109.09(5) ?
C18 O3 C9 C1 . . . . -127.60(5) ?
C18 O3 C9 C10 . . . . -11.36(5) ?
C7 C8 C9 O3 . . . . -33.67(7) ?
C3 C8 C9 O3 . . . . 150.29(5) ?
C7 C8 C9 C1 . . . . -154.01(6) ?
C3 C8 C9 C1 . . . . 29.96(7) ?
C7 C8 C9 C10 . . . . 79.73(7) ?
C3 C8 C9 C10 . . . . -96.30(6) ?
O1 C1 C9 O3 . . . . 28.45(8) ?
N1 C1 C9 O3 . . . . -157.94(5) ?
O1 C1 C9 C8 . . . . 149.65(6) ?
N1 C1 C9 C8 . . . . -36.74(7) ?
O1 C1 C9 C10 . . . . -82.44(7) ?
N1 C1 C9 C10 . . . . 91.17(6) ?
C18 N2 C10 C20 . . . . -126.15(5) ?
C18 N2 C10 C11 . . . . 113.70(6) ?
C18 N2 C10 C9 . . . . -9.25(6) ?
O3 C9 C10 N2 . . . . 12.51(5) ?
C8 C9 C10 N2 . . . . -105.22(5) ?
C1 C9 C10 N2 . . . . 127.10(5) ?
O3 C9 C10 C20 . . . . 129.73(5) ?
C8 C9 C10 C20 . . . . 12.00(6) ?
C1 C9 C10 C20 . . . . -115.68(5) ?
O3 C9 C10 C11 . . . . -106.16(5) ?
C8 C9 C10 C11 . . . . 136.11(5) ?
C1 C9 C10 C11 . . . . 8.43(7) ?
N2 C10 C11 C12 . . . . 66.89(6) ?
C20 C10 C11 C12 . . . . -53.70(6) ?
C9 C10 C11 C12 . . . . -177.96(5) ?
C10 C11 C12 C13 . . . . -80.98(7) ?
C10 C11 C12 C17 . . . . 96.54(7) ?
C17 C12 C13 C14 . . . . -1.85(10) ?
C11 C12 C13 C14 . . . . 175.73(6) ?
C12 C13 C14 C15 . . . . 0.33(12) ?
C13 C14 C15 C16 . . . . 1.25(12) ?
C14 C15 C16 C17 . . . . -1.28(11) ?
C15 C16 C17 C12 . . . . -0.26(11) ?
C13 C12 C17 C16 . . . . 1.82(10) ?
C11 C12 C17 C16 . . . . -175.74(6) ?
C10 N2 C18 O3 . . . . 2.44(7) ?
C10 N2 C18 C19 . . . . -177.79(6) ?
C9 O3 C18 N2 . . . . 6.70(7) ?
C9 O3 C18 C19 . . . . -173.11(5) ?
C21 O4 C20 O5 . . . . 3.34(9) ?
C21 O4 C20 C10 . . . . -175.41(5) ?
N2 C10 C20 O5 . . . . 7.11(8) ?
C11 C10 C20 O5 . . . . 127.05(6) ?
C9 C10 C20 O5 . . . . -105.46(7) ?
N2 C10 C20 O4 . . . . -174.16(5) ?
C11 C10 C20 O4 . . . . -54.21(6) ?
C9 C10 C20 O4 . . . . 73.27(6) ?
